data_4078701
loop_
_publ_author_name
'Wimberg, Jan'
'Meyer, Steffen'
'Dechert, Sebastian'
'Meyer, Franc'

_publ_section_title
;
 Gold(I), Gold(III), and Heterometallic Gold(I)--Silver(I) and
 Gold(I)--Copper(I) Complexes of a Pyridazine-Bridged NHC/Pyrazole Hybrid
 Ligand and Their Initial Application in Catalysis
;
_journal_issue 14
_journal_name_full Organometallics
_journal_page_first 5025
_journal_paper_doi 10.1021/om300335w
_journal_volume 31
_journal_year 2012
_chemical_formula_moiety 'C54 H62 Ag3 Au N18 4+, C2 H3 N, 4(B F4 -)'
_chemical_formula_sum 'C56 H65 Ag3 Au B4 F16 N19'
_chemical_formula_weight 1872.09
_chemical_name_systematic
;
 ?
;
_space_group_IT_number 15
_symmetry_cell_setting monoclinic
_symmetry_space_group_name_Hall '-C 2yc'
_symmetry_space_group_name_H-M 'C 1 2/c 1'
_atom_sites_solution_hydrogens geom
_atom_sites_solution_primary direct
_atom_sites_solution_secondary difmap
_audit_creation_method SHELXL-97
_cell_angle_alpha 90.00
_cell_angle_beta 98.3770(10)
_cell_angle_gamma 90.00
_cell_formula_units_Z 4
_cell_length_a 12.5970(2)
_cell_length_b 26.1408(5)
_cell_length_c 22.4153(4)
_cell_measurement_reflns_used 43278
_cell_measurement_temperature 133(2)
_cell_measurement_theta_max 25.62
_cell_measurement_theta_min 1.56
_cell_volume 7302.5(2)
_computing_cell_refinement 'X-AREA (Stoe & Cie, 2002)'
_computing_data_collection 'X-AREA (Stoe & Cie, 2002)'
_computing_data_reduction 'X-AREA (Stoe & Cie, 2002)'
_computing_molecular_graphics 'DIAMOND (Brandenburg, 2001)'
_computing_publication_material 'SHELXL-97 (Sheldrick, 1997)'
_computing_structure_refinement 'SHELXL-97 (Sheldrick, 1997)'
_computing_structure_solution 'SHELXS-97 (Sheldrick, 1990)'
_diffrn_ambient_temperature 133(2)
_diffrn_measured_fraction_theta_full 0.999
_diffrn_measured_fraction_theta_max 0.999
_diffrn_measurement_device_type 'Stoe IPDS II'
_diffrn_measurement_method \w
_diffrn_radiation_monochromator graphite
_diffrn_radiation_source 'fine-focus sealed tube'
_diffrn_radiation_type MoK\a
_diffrn_radiation_wavelength 0.71073
_diffrn_reflns_av_R_equivalents 0.0979
_diffrn_reflns_av_sigmaI/netI 0.0467
_diffrn_reflns_limit_h_max 15
_diffrn_reflns_limit_h_min -15
_diffrn_reflns_limit_k_max 31
_diffrn_reflns_limit_k_min -31
_diffrn_reflns_limit_l_max 27
_diffrn_reflns_limit_l_min -27
_diffrn_reflns_number 43278
_diffrn_reflns_theta_full 25.62
_diffrn_reflns_theta_max 25.62
_diffrn_reflns_theta_min 1.56
_exptl_absorpt_coefficient_mu 2.886
_exptl_absorpt_correction_T_max 0.6441
_exptl_absorpt_correction_T_min 0.4304
_exptl_absorpt_correction_type numerical
_exptl_absorpt_process_details 'X-RED (Stoe & Cie, 2002)'
_exptl_crystal_colour colorless
_exptl_crystal_density_diffrn 1.703
_exptl_crystal_density_method 'not measured'
_exptl_crystal_description block
_exptl_crystal_F_000 3672
_exptl_crystal_size_max 0.5
_exptl_crystal_size_mid 0.2
_exptl_crystal_size_min 0.18
_refine_diff_density_max 1.493
_refine_diff_density_min -1.409
_refine_diff_density_rms 0.103
_refine_ls_extinction_method none
_refine_ls_goodness_of_fit_ref 1.037
_refine_ls_hydrogen_treatment constr
_refine_ls_matrix_type full
_refine_ls_number_parameters 447
_refine_ls_number_reflns 6893
_refine_ls_number_restraints 61
_refine_ls_restrained_S_all 1.060
_refine_ls_R_factor_all 0.0363
_refine_ls_R_factor_gt 0.0336
_refine_ls_shift/su_max 0.002
_refine_ls_shift/su_mean 0.000
_refine_ls_structure_factor_coef Fsqd
_refine_ls_weighting_details 'calc w=1/[\s^2^(Fo^2^)+(0.0473P)^2^+16.9026P] where P=(Fo^2^+2Fc^2^)/3'
_refine_ls_weighting_scheme calc
_refine_ls_wR_factor_gt 0.0897
_refine_ls_wR_factor_ref 0.0911
_reflns_number_gt 6357
_reflns_number_total 6893
_reflns_threshold_expression >2sigma(I)
_cod_data_source_file om300335w_si_002.cif
_cod_data_source_block 5-jw41
_cod_depositor_comments
;
The following automatic conversions were performed:

'_symmetry_cell_setting' value 'Monoclinic' changed to 'monoclinic'
according to /home/saulius/struct/CIF-dictionaries/cif_core.dic
dictionary named 'cif_core.dic' version 2.4.2 from 2011-04-26.

Automatic conversion script
Id: cif_fix_values 1891 2012-01-12 08:04:46Z andrius 
;
_cod_original_sg_symbol_H-M 'C 2/c'
_cod_database_code 4078701

loop_
_symmetry_equiv_pos_as_xyz
'x, y, z'
'-x, y, -z+1/2'
'x+1/2, y+1/2, z'
'-x+1/2, y+1/2, -z+1/2'
'-x, -y, -z'
'x, -y, z-1/2'
'-x+1/2, -y+1/2, -z'
'x+1/2, -y+1/2, z-1/2'

loop_
_atom_site_label
_atom_site_type_symbol
_atom_site_fract_x
_atom_site_fract_y
_atom_site_fract_z
_atom_site_U_iso_or_equiv
_atom_site_adp_type
_atom_site_occupancy
_atom_site_symmetry_multiplicity
_atom_site_calc_flag
_atom_site_refinement_flags
_atom_site_disorder_assembly
_atom_site_disorder_group
Au1 Au 0.5000 0.807615(7) 0.7500 0.02380(8) Uani 1 2 d S . .
Ag1 Ag 0.5000 0.592079(17) 0.7500 0.03886(12) Uani 1 2 d S . .
Ag2 Ag 0.68126(4) 0.713157(17) 0.730065(17) 0.05447(13) Uani 1 1 d . A .
N1 N 0.6191(3) 0.69787(11) 0.81979(15) 0.0277(7) Uani 1 1 d . . .
N2 N 0.6774(2) 0.77873(12) 0.85419(14) 0.0268(6) Uani 1 1 d . . .
N3 N 0.7061(3) 0.85091(12) 0.81472(15) 0.0304(7) Uani 1 1 d . . .
N4 N 0.5896(2) 0.64921(12) 0.82870(15) 0.0272(7) Uani 1 1 d . . .
N5 N 0.5592(3) 0.58235(12) 0.89091(15) 0.0308(7) Uani 1 1 d . . .
N6 N 0.5058(3) 0.55654(13) 0.84222(16) 0.0346(8) Uani 1 1 d . . .
N7 N 0.8593(4) 0.7257(2) 0.7805(2) 0.0574(11) Uani 1 1 d . . .
N8 N 0.6456(3) 0.75075(19) 0.6426(2) 0.0562(11) Uani 1 1 d . . .
N9 N 0.7130(5) 0.6312(2) 0.6882(3) 0.0809(16) Uani 1 1 d . . .
C1 C 0.6369(3) 0.81132(13) 0.80929(18) 0.0255(7) Uani 1 1 d . . .
C2 C 0.7707(3) 0.79799(15) 0.8868(2) 0.0332(9) Uani 1 1 d . . .
H2 H 0.8123 0.7826 0.9196 0.040 Uiso 1 1 calc R . .
C3 C 0.7893(3) 0.84303(16) 0.86177(19) 0.0348(9) Uani 1 1 d . . .
H3 H 0.8468 0.8649 0.8736 0.042 Uiso 1 1 calc R . .
C4 C 0.6973(3) 0.89627(15) 0.77713(19) 0.0330(9) Uani 1 1 d . . .
C5 C 0.6388(3) 0.93751(16) 0.7947(2) 0.0355(9) Uani 1 1 d . . .
C6 C 0.6398(3) 0.98229(17) 0.7608(2) 0.0430(11) Uani 1 1 d . . .
H6 H 0.6029 1.0108 0.7717 0.052 Uiso 1 1 calc R . .
C7 C 0.6946(4) 0.98565(18) 0.7109(2) 0.0463(12) Uani 1 1 d . . .
C8 C 0.7487(4) 0.94319(18) 0.6950(2) 0.0441(11) Uani 1 1 d . . .
H8 H 0.7832 0.9448 0.6611 0.053 Uiso 1 1 calc R . .
C9 C 0.7535(3) 0.89753(16) 0.7283(2) 0.0372(9) Uani 1 1 d . . .
C10 C 0.5780(4) 0.93412(19) 0.8473(2) 0.0473(11) Uani 1 1 d . . .
H10A H 0.5178 0.9116 0.8375 0.071 Uiso 1 1 calc R . .
H10B H 0.5529 0.9675 0.8564 0.071 Uiso 1 1 calc R . .
H10C H 0.6243 0.9211 0.8817 0.071 Uiso 1 1 calc R . .
C11 C 0.6942(5) 1.0351(2) 0.6764(3) 0.0642(16) Uani 1 1 d . . .
H11A H 0.7333 1.0307 0.6431 0.096 Uiso 1 1 calc R . .
H11B H 0.7275 1.0614 0.7025 0.096 Uiso 1 1 calc R . .
H11C H 0.6215 1.0447 0.6616 0.096 Uiso 1 1 calc R . .
C12 C 0.8211(4) 0.85292(19) 0.7130(2) 0.0504(12) Uani 1 1 d . . .
H12A H 0.8835 0.8500 0.7430 0.076 Uiso 1 1 calc R . .
H12B H 0.8429 0.8585 0.6742 0.076 Uiso 1 1 calc R . .
H12C H 0.7799 0.8220 0.7120 0.076 Uiso 1 1 calc R . .
C13 C 0.6366(3) 0.72957(14) 0.86606(17) 0.0271(7) Uani 1 1 d . . .
C14 C 0.6210(3) 0.71679(15) 0.92441(19) 0.0310(8) Uani 1 1 d . . .
H14 H 0.6300 0.7408 0.9554 0.037 Uiso 1 1 calc R . .
C15 C 0.5922(3) 0.66762(16) 0.93425(18) 0.0322(8) Uani 1 1 d . . .
H15 H 0.5802 0.6566 0.9721 0.039 Uiso 1 1 calc R . .
C16 C 0.5816(3) 0.63447(14) 0.88469(18) 0.0279(8) Uani 1 1 d . . .
C17 C 0.5878(3) 0.54993(15) 0.9395(2) 0.0345(9) Uani 1 1 d . . .
C18 C 0.5490(3) 0.50295(16) 0.9204(2) 0.0388(10) Uani 1 1 d . . .
H18 H 0.5548 0.4729 0.9428 0.047 Uiso 1 1 calc R . .
C19 C 0.4989(3) 0.50864(16) 0.8607(2) 0.0394(10) Uani 1 1 d . . .
C20 C 0.6504(4) 0.56491(17) 0.9981(2) 0.0432(10) Uani 1 1 d . . .
H20A H 0.6045 0.5825 1.0220 0.065 Uiso 1 1 calc R . .
H20B H 0.7081 0.5871 0.9912 0.065 Uiso 1 1 calc R . .
H20C H 0.6792 0.5348 1.0192 0.065 Uiso 1 1 calc R . .
C21 C 0.4414(4) 0.46956(18) 0.8201(2) 0.0554(13) Uani 1 1 d . . .
H21A H 0.4204 0.4841 0.7809 0.083 Uiso 1 1 calc R . .
H21B H 0.3787 0.4584 0.8362 0.083 Uiso 1 1 calc R . .
H21C H 0.4878 0.4409 0.8171 0.083 Uiso 1 1 calc R . .
C22 C 0.9372(4) 0.7279(3) 0.8122(3) 0.0597(14) Uani 1 1 d . . .
C23 C 1.0385(5) 0.7328(4) 0.8525(3) 0.084(2) Uani 1 1 d . . .
H23A H 1.0934 0.7440 0.8300 0.126 Uiso 1 1 calc R . .
H23B H 1.0580 0.7003 0.8708 0.126 Uiso 1 1 calc R . .
H23C H 1.0306 0.7574 0.8834 0.126 Uiso 1 1 calc R . .
C24A C 0.6388(7) 0.7635(4) 0.5929(5) 0.033(3) Uiso 0.52(2) 1 d P A 1
C25A C 0.6287(9) 0.7829(5) 0.5294(6) 0.057(4) Uiso 0.52(2) 1 d P A 1
H25A H 0.5612 0.7721 0.5074 0.086 Uiso 0.52(2) 1 calc PR A 1
H25B H 0.6862 0.7694 0.5103 0.086 Uiso 0.52(2) 1 calc PR A 1
H25C H 0.6322 0.8196 0.5297 0.086 Uiso 0.52(2) 1 calc PR A 1
C24B C 0.6274(12) 0.7778(8) 0.6049(8) 0.064(4) Uiso 0.48(2) 1 d P A 2
C25B C 0.6050(15) 0.8070(7) 0.5492(9) 0.084(6) Uiso 0.48(2) 1 d P A 2
H25D H 0.6642 0.8039 0.5269 0.126 Uiso 0.48(2) 1 calc PR A 2
H25E H 0.5950 0.8424 0.5586 0.126 Uiso 0.48(2) 1 calc PR A 2
H25F H 0.5411 0.7941 0.5254 0.126 Uiso 0.48(2) 1 calc PR A 2
C26 C 0.7397(5) 0.6071(2) 0.6514(3) 0.0704(17) Uani 1 1 d . A .
C27 C 0.7750(7) 0.5751(3) 0.6051(4) 0.103(3) Uani 1 1 d . . .
H27A H 0.8513 0.5783 0.6067 0.154 Uiso 1 1 calc R A .
H27B H 0.7400 0.5859 0.5662 0.154 Uiso 1 1 calc R . .
H27C H 0.7571 0.5401 0.6118 0.154 Uiso 1 1 calc R . .
B1 B 0.1078(4) 0.6510(2) 0.5457(3) 0.0442(12) Uani 1 1 d . . .
F11 F 0.1190(3) 0.70355(11) 0.54350(17) 0.0612(8) Uani 1 1 d . . .
F12 F 0.1172(3) 0.63179(19) 0.4891(2) 0.0978(14) Uani 1 1 d . . .
F13 F 0.0090(2) 0.63842(14) 0.5610(2) 0.0793(11) Uani 1 1 d . . .
F14 F 0.1889(2) 0.63057(14) 0.58641(17) 0.0702(10) Uani 1 1 d . . .
B2A B 0.6044(5) 0.6399(3) 0.4630(3) 0.041(2) Uiso 0.539(6) 1 d PD B 3
F21A F 0.5881(4) 0.6081(2) 0.5093(2) 0.0518(15) Uiso 0.539(6) 1 d PD B 3
F22A F 0.5103(6) 0.6368(3) 0.4246(4) 0.095(3) Uiso 0.539(6) 1 d PD B 3
F23A F 0.6202(7) 0.6884(3) 0.4838(4) 0.102(3) Uiso 0.539(6) 1 d PD B 3
F24A F 0.6902(5) 0.6216(3) 0.4402(3) 0.076(2) Uiso 0.539(6) 1 d PD B 3
B2B B 0.5791(6) 0.6518(3) 0.4471(4) 0.059(4) Uiso 0.461(6) 1 d PD B 4
F21B F 0.6044(9) 0.6292(4) 0.5021(4) 0.111(4) Uiso 0.461(6) 1 d PD B 4
F22B F 0.5388(5) 0.6184(2) 0.4022(3) 0.0550(18) Uiso 0.461(6) 1 d PD B 4
F23B F 0.6645(6) 0.6773(3) 0.4318(4) 0.079(3) Uiso 0.461(6) 1 d PD B 4
F24B F 0.4970(5) 0.6855(2) 0.4504(3) 0.0563(19) Uiso 0.461(6) 1 d PD B 4
N10 N -0.1170(17) 0.5339(9) 0.4679(11) 0.173(8) Uiso 0.50 1 d PD C -5
C51 C -0.0491(14) 0.5087(7) 0.4923(9) 0.090(5) Uiso 0.50 1 d PD C -5
C52 C 0.0537(19) 0.4832(11) 0.4818(13) 0.158(12) Uiso 0.50 1 d PD C -5
H52A H 0.0565 0.4813 0.4393 0.237 Uiso 0.50 1 calc PR C -5
H52B H 0.0566 0.4493 0.4985 0.237 Uiso 0.50 1 calc PR C -5
H52C H 0.1137 0.5027 0.5011 0.237 Uiso 0.50 1 calc PR C -5

loop_
_atom_site_aniso_label
_atom_site_aniso_U_11
_atom_site_aniso_U_22
_atom_site_aniso_U_33
_atom_site_aniso_U_23
_atom_site_aniso_U_13
_atom_site_aniso_U_12
Au1 0.02374(11) 0.02232(11) 0.02347(12) 0.000 -0.00282(8) 0.000
Ag1 0.0510(3) 0.0324(2) 0.0292(2) 0.000 -0.0078(2) 0.000
Ag2 0.0733(3) 0.0614(3) 0.0305(2) -0.00327(17) 0.01328(18) -0.0249(2)
N1 0.0273(16) 0.0283(17) 0.0253(17) 0.0021(13) -0.0031(13) -0.0033(12)
N2 0.0263(15) 0.0251(15) 0.0266(17) 0.0026(13) -0.0041(12) -0.0043(12)
N3 0.0332(17) 0.0273(16) 0.0279(17) 0.0035(14) -0.0054(13) -0.0068(13)
N4 0.0276(15) 0.0257(15) 0.0268(17) 0.0021(13) -0.0010(13) -0.0027(12)
N5 0.0341(17) 0.0283(16) 0.0279(17) 0.0037(14) -0.0023(14) -0.0058(13)
N6 0.0386(18) 0.0296(17) 0.0318(19) 0.0018(15) -0.0074(14) -0.0074(14)
N7 0.049(3) 0.074(3) 0.052(3) -0.005(2) 0.013(2) -0.013(2)
N8 0.051(2) 0.073(3) 0.044(2) 0.005(2) 0.0048(19) -0.006(2)
N9 0.095(4) 0.060(3) 0.086(4) -0.013(3) 0.009(3) -0.018(3)
C1 0.0260(18) 0.0230(17) 0.0261(19) -0.0008(14) -0.0010(15) -0.0023(13)
C2 0.032(2) 0.034(2) 0.029(2) 0.0051(17) -0.0097(17) -0.0053(15)
C3 0.0317(19) 0.034(2) 0.034(2) 0.0030(17) -0.0109(17) -0.0081(16)
C4 0.0308(19) 0.030(2) 0.034(2) 0.0075(17) -0.0083(16) -0.0081(15)
C5 0.0326(19) 0.032(2) 0.038(2) 0.0043(18) -0.0058(17) -0.0044(16)
C6 0.040(2) 0.031(2) 0.053(3) 0.009(2) -0.008(2) -0.0038(17)
C7 0.046(2) 0.038(2) 0.050(3) 0.016(2) -0.013(2) -0.0126(19)
C8 0.050(3) 0.043(2) 0.037(2) 0.012(2) -0.001(2) -0.018(2)
C9 0.041(2) 0.035(2) 0.033(2) 0.0024(18) -0.0043(18) -0.0117(17)
C10 0.050(3) 0.043(3) 0.048(3) 0.003(2) 0.004(2) 0.003(2)
C11 0.072(4) 0.047(3) 0.069(4) 0.028(3) -0.004(3) -0.013(3)
C12 0.061(3) 0.044(3) 0.047(3) 0.001(2) 0.012(2) -0.009(2)
C13 0.0260(17) 0.0273(18) 0.0265(19) 0.0012(16) -0.0006(14) -0.0028(14)
C14 0.0334(19) 0.031(2) 0.028(2) -0.0009(17) 0.0015(16) -0.0008(16)
C15 0.036(2) 0.035(2) 0.026(2) 0.0045(17) 0.0045(16) -0.0012(16)
C16 0.0238(17) 0.0286(18) 0.030(2) 0.0017(16) -0.0009(14) -0.0037(14)
C17 0.036(2) 0.0291(19) 0.037(2) 0.0085(18) 0.0014(17) -0.0063(16)
C18 0.041(2) 0.032(2) 0.041(2) 0.0104(19) -0.0026(19) -0.0090(17)
C19 0.040(2) 0.028(2) 0.048(3) 0.0035(19) -0.0031(19) -0.0088(17)
C20 0.054(3) 0.038(2) 0.035(2) 0.0111(19) -0.003(2) -0.007(2)
C21 0.068(3) 0.036(2) 0.056(3) 0.003(2) -0.013(3) -0.018(2)
C22 0.050(3) 0.081(4) 0.051(3) 0.007(3) 0.019(3) -0.007(3)
C23 0.055(3) 0.145(7) 0.053(4) 0.008(4) 0.007(3) -0.018(4)
C26 0.081(4) 0.054(3) 0.071(4) -0.005(3) -0.007(3) 0.005(3)
C27 0.124(7) 0.096(6) 0.079(5) -0.015(5) -0.017(5) 0.045(5)
B1 0.035(2) 0.035(2) 0.060(4) -0.003(2) -0.005(2) 0.002(2)
F11 0.066(2) 0.0443(16) 0.070(2) 0.0037(15) -0.0029(17) -0.0045(13)
F12 0.079(2) 0.124(4) 0.085(3) -0.047(3) -0.006(2) 0.025(2)
F13 0.0445(17) 0.072(2) 0.121(3) 0.007(2) 0.0090(19) -0.0068(15)
F14 0.0465(16) 0.077(2) 0.085(2) 0.035(2) -0.0002(16) -0.0018(15)

loop_
_atom_type_symbol
_atom_type_description
_atom_type_scat_dispersion_real
_atom_type_scat_dispersion_imag
_atom_type_scat_source
C C 0.0033 0.0016 'International Tables Vol C Tables 4.2.6.8 and 6.1.1.4'
H H 0.0000 0.0000 'International Tables Vol C Tables 4.2.6.8 and 6.1.1.4'
N N 0.0061 0.0033 'International Tables Vol C Tables 4.2.6.8 and 6.1.1.4'
F F 0.0171 0.0103 'International Tables Vol C Tables 4.2.6.8 and 6.1.1.4'
B B 0.0013 0.0007 'International Tables Vol C Tables 4.2.6.8 and 6.1.1.4'
Ag Ag -0.8971 1.1015 'International Tables Vol C Tables 4.2.6.8 and 6.1.1.4'
Au Au -2.0133 8.8022 'International Tables Vol C Tables 4.2.6.8 and 6.1.1.4'

loop_
_geom_angle_atom_site_label_1
_geom_angle_atom_site_label_2
_geom_angle_atom_site_label_3
_geom_angle
_geom_angle_site_symmetry_1
_geom_angle_site_symmetry_3
C1 Au1 C1 174.5(2) . 2_656
N6 Ag1 N6 131.40(18) . 2_656
N6 Ag1 N4 69.06(11) . .
N6 Ag1 N4 149.06(12) 2_656 .
N6 Ag1 N4 149.06(12) . 2_656
N6 Ag1 N4 69.06(11) 2_656 2_656
N4 Ag1 N4 105.13(15) . 2_656
N8 Ag2 N1 144.46(15) . .
N8 Ag2 N7 114.90(16) . .
N1 Ag2 N7 91.48(13) . .
N8 Ag2 N9 94.3(2) . .
N1 Ag2 N9 106.59(17) . .
N7 Ag2 N9 96.33(19) . .
C13 N1 N4 119.6(3) . .
C13 N1 Ag2 122.6(2) . .
N4 N1 Ag2 115.5(2) . .
C1 N2 C2 111.2(3) . .
C1 N2 C13 126.6(3) . .
C2 N2 C13 122.1(3) . .
C1 N3 C3 111.2(3) . .
C1 N3 C4 125.6(3) . .
C3 N3 C4 123.2(3) . .
C16 N4 N1 118.3(3) . .
C16 N4 Ag1 114.3(2) . .
N1 N4 Ag1 125.1(2) . .
N6 N5 C17 111.4(3) . .
N6 N5 C16 118.7(3) . .
C17 N5 C16 129.8(3) . .
C19 N6 N5 105.3(3) . .
C19 N6 Ag1 132.8(3) . .
N5 N6 Ag1 118.2(2) . .
C22 N7 Ag2 168.5(4) . .
C24B N8 C24A 25.2(9) . .
C24B N8 Ag2 166.6(12) . .
C24A N8 Ag2 167.0(7) . .
C26 N9 Ag2 150.7(6) . .
N3 C1 N2 104.2(3) . .
N3 C1 Au1 125.1(3) . .
N2 C1 Au1 130.5(3) . .
C3 C2 N2 106.6(3) . .
C2 C3 N3 106.9(3) . .
C9 C4 C5 123.7(4) . .
C9 C4 N3 118.2(4) . .
C5 C4 N3 117.9(4) . .
C4 C5 C6 116.6(4) . .
C4 C5 C10 121.8(4) . .
C6 C5 C10 121.6(4) . .
C5 C6 C7 122.1(4) . .
C8 C7 C6 118.5(4) . .
C8 C7 C11 121.6(5) . .
C6 C7 C11 119.9(5) . .
C7 C8 C9 122.2(5) . .
C4 C9 C8 116.9(4) . .
C4 C9 C12 121.9(4) . .
C8 C9 C12 121.1(4) . .
N1 C13 C14 123.9(4) . .
N1 C13 N2 116.3(3) . .
C14 C13 N2 119.8(3) . .
C15 C14 C13 117.1(4) . .
C14 C15 C16 116.9(4) . .
N4 C16 C15 123.9(3) . .
N4 C16 N5 114.8(3) . .
C15 C16 N5 121.3(4) . .
C18 C17 N5 105.3(4) . .
C18 C17 C20 129.3(4) . .
N5 C17 C20 125.3(4) . .
C17 C18 C19 107.1(4) . .
N6 C19 C18 110.9(4) . .
N6 C19 C21 120.5(4) . .
C18 C19 C21 128.5(4) . .
N7 C22 C23 177.7(8) . .
N8 C24A C25A 176.9(11) . .
N8 C24B C25B 171.4(19) . .
N9 C26 C27 178.7(8) . .
F14 B1 F13 110.6(5) . .
F14 B1 F11 109.9(4) . .
F13 B1 F11 110.3(4) . .
F14 B1 F12 108.2(4) . .
F13 B1 F12 110.0(5) . .
F11 B1 F12 107.8(5) . .
F24A B2A F23A 112.1(6) . .
F24A B2A F22A 114.3(7) . .
F23A B2A F22A 110.1(7) . .
F24A B2A F21A 106.8(6) . .
F23A B2A F21A 109.8(6) . .
F22A B2A F21A 103.3(6) . .
F23B B2B F21B 110.7(8) . .
F23B B2B F24B 109.5(7) . .
F21B B2B F24B 108.0(7) . .
F23B B2B F22B 110.6(7) . .
F21B B2B F22B 113.5(7) . .
F24B B2B F22B 104.4(6) . .
N10 C51 C52 141(2) . .

loop_
_geom_bond_atom_site_label_1
_geom_bond_atom_site_label_2
_geom_bond_distance
_geom_bond_site_symmetry_2
Au1 C1 2.020(4) .
Au1 C1 2.020(4) 2_656
Ag1 N6 2.258(3) .
Ag1 N6 2.258(3) 2_656
Ag1 N4 2.457(3) .
Ag1 N4 2.457(3) 2_656
Ag2 N8 2.181(5) .
Ag2 N1 2.297(3) .
Ag2 N7 2.383(5) .
Ag2 N9 2.395(6) .
N1 C13 1.321(5) .
N1 N4 1.348(4) .
N2 C1 1.360(5) .
N2 C2 1.385(5) .
N2 C13 1.424(5) .
N3 C1 1.348(5) .
N3 C3 1.389(5) .
N3 C4 1.450(5) .
N4 C16 1.331(5) .
N5 N6 1.373(5) .
N5 C17 1.385(5) .
N5 C16 1.402(5) .
N6 C19 1.325(5) .
N7 C22 1.126(7) .
N8 C24B 1.100(16) .
N8 C24A 1.154(11) .
N9 C26 1.128(8) .
C2 C3 1.339(6) .
C4 C9 1.388(6) .
C4 C5 1.395(6) .
C5 C6 1.396(6) .
C5 C10 1.500(7) .
C6 C7 1.400(7) .
C7 C8 1.376(7) .
C7 C11 1.505(6) .
C8 C9 1.404(6) .
C9 C12 1.513(7) .
C13 C14 1.391(6) .
C14 C15 1.362(6) .
C15 C16 1.400(6) .
C17 C18 1.367(6) .
C17 C20 1.485(6) .
C18 C19 1.403(6) .
C19 C21 1.484(6) .
C22 C23 1.458(8) .
C24A C25A 1.499(15) .
C24B C25B 1.46(2) .
C26 C27 1.450(10) .
B1 F14 1.374(6) .
B1 F13 1.379(6) .
B1 F11 1.382(6) .
B1 F12 1.386(7) .
B2A F24A 1.349(6) .
B2A F23A 1.354(7) .
B2A F22A 1.362(7) .
B2A F21A 1.368(7) .
B2B F23B 1.350(7) .
B2B F21B 1.363(7) .
B2B F24B 1.369(7) .
B2B F22B 1.372(7) .
N10 C51 1.152(15) .
C51 C52 1.506(16) .
